data_2205330
loop_
_publ_author_name
'Hino, Kazuyuki'
'Mizuguchi, Jin'

_publ_section_title
;<i>N</i>,<i>N</i>'-Bis[2-(4-pyridyl)ethyl]perylene-3,4:9,10-bis(dicarboximide)
 <i>m</i>-cresol disolvate
;
_journal_issue 3
_journal_name_full 'Acta Crystallographica Section E'
_journal_page_first o672
_journal_page_last o674
_journal_paper_doi 10.1107/S1600536805004447
_journal_volume 61
_journal_year 2005
_chemical_formula_iupac 'C38 H24 N4 O4 , 2C7 H8 O'
_chemical_formula_moiety 'C38 H24 N4 O4 , 2C7 H8 O'
_chemical_formula_sum 'C52 H40 N4 O6'
_chemical_formula_weight 816.88
_space_group_IT_number 14
_symmetry_cell_setting monoclinic
_symmetry_space_group_name_Hall '-P 2ybc'
_symmetry_space_group_name_H-M 'P 1 21/c 1'
_cell_angle_alpha 90
_cell_angle_beta 97.65(6)
_cell_angle_gamma 90
_cell_formula_units_Z 2
_cell_length_a 4.903(6)
_cell_length_b 29.26(4)
_cell_length_c 13.96(2)
_cell_measurement_reflns_used 4038
_cell_measurement_temperature 93.2
_cell_measurement_theta_max 65.6
_cell_measurement_theta_min 3.0
_cell_volume 1985(5)
_computing_cell_refinement PROCESS-AUTO
_computing_data_collection 'PROCESS-AUTO (Rigaku, 1998)'
_computing_data_reduction 'TEXSAN (Molecular Structure Corporation, 2001)'
_computing_molecular_graphics 'ORTEPIII (Burnett & Johnson, 1996)'
_computing_publication_material TEXSAN
_computing_structure_refinement TEXSAN
_computing_structure_solution 'SYSTEM90 (Hou <i>et al.</i>, 1994)'
_diffrn_detector_area_resol_mean 10.00
_diffrn_measured_fraction_theta_full 0.9305
_diffrn_measured_fraction_theta_max 0.9305
_diffrn_measurement_device_type 'Rigaku R-AXIS RAPID imaging plate'
_diffrn_measurement_method '24 frames, \d \w = 30\%'
_diffrn_radiation_type 'Cu K\a'
_diffrn_radiation_wavelength 1.5419
_diffrn_reflns_av_R_equivalents 0.147
_diffrn_reflns_limit_h_max 5
_diffrn_reflns_limit_h_min 0
_diffrn_reflns_limit_k_max 35
_diffrn_reflns_limit_k_min 0
_diffrn_reflns_limit_l_max 16
_diffrn_reflns_limit_l_min -16
_diffrn_reflns_number 3443
_diffrn_reflns_theta_full 68.20
_diffrn_reflns_theta_max 68.20
_exptl_absorpt_coefficient_mu 0.727
_exptl_absorpt_correction_T_max 0.930
_exptl_absorpt_correction_T_min 0.618
_exptl_absorpt_correction_type multi-scan
_exptl_absorpt_process_details '(ABSCOR; Higashi, 1995)'
_exptl_crystal_colour red
_exptl_crystal_density_diffrn 1.367
_exptl_crystal_density_meas ?
_exptl_crystal_density_method .
_exptl_crystal_description needle
_exptl_crystal_F_000 856.0
_exptl_crystal_size_max 0.40
_exptl_crystal_size_mid 0.10
_exptl_crystal_size_min 0.10
_refine_diff_density_max 1.08
_refine_diff_density_min -0.90
_refine_ls_extinction_method none
_refine_ls_goodness_of_fit_ref 0.995
_refine_ls_hydrogen_treatment constr
_refine_ls_number_parameters 280
_refine_ls_number_reflns 3363
_refine_ls_R_factor_gt 0.1003
_refine_ls_shift/su_max 0.0002
_refine_ls_structure_factor_coef Fsqd
_refine_ls_weighting_details 'w = 1/[\s^2^(Fo^2^) + {0.025[Max(Fo^2^,0) + 2Fc^2^]/3}^2^]'
_refine_ls_weighting_scheme calc
_refine_ls_wR_factor_ref 0.1183
_reflns_number_gt 1335
_reflns_number_total 3363
_reflns_threshold_expression F^2^>2\s(F^2^)
_cod_data_source_file ob6476.cif
_cod_data_source_block I
_cod_original_cell_volume 1985(4)
_cod_original_sg_symbol_H-M 'P 21/c'
_cod_database_code 2205330
_cod_database_fobs_code 2205330

loop_
_symmetry_equiv_pos_as_xyz
x,y,z
-x,1/2+y,1/2-z
-x,-y,-z
x,1/2-y,1/2+z

loop_
_atom_site_label
_atom_site_fract_x
_atom_site_fract_y
_atom_site_fract_z
_atom_site_U_iso_or_equiv
_atom_site_adp_type
_atom_site_calc_flag
_atom_site_occupancy
_atom_site_type_symbol
O1 -0.2431(7) 0.64340(10) 0.7752(3) 0.0360(10) Uani d 1.00 O
O2 -0.5191(7) 0.49960(10) 0.6876(3) 0.0360(10) Uani d 1.00 O
O3 -1.5941(7) 0.64400(10) 0.1952(2) 0.0370(10) Uani d 1.00 O
N1 -1.1697(9) 0.6368(2) 0.3457(3) 0.033(2) Uani d 1.00 N
N2 -0.3847(9) 0.57140(10) 0.7349(3) 0.024(2) Uani d 1.00 N
C1 -0.9920(10) 0.6661(2) 0.3919(4) 0.037(2) Uani d 1.00 C
C2 -0.7770(10) 0.6536(2) 0.4621(4) 0.033(2) Uani d 1.00 C
C3 -0.7300(10) 0.6081(2) 0.4846(4) 0.027(2) Uani d 1.00 C
C4 -0.5010(10) 0.5930(2) 0.5611(4) 0.038(2) Uani d 1.00 C
C5 -0.6070(10) 0.5898(2) 0.6613(4) 0.032(2) Uani d 1.00 C
C6 -0.2050(10) 0.6024(2) 0.7880(4) 0.032(2) Uani d 1.00 C
C7 0.0190(10) 0.5836(2) 0.8572(4) 0.023(2) Uani d 1.00 C
C8 0.1990(10) 0.6124(2) 0.9109(4) 0.024(2) Uani d 1.00 C
C9 0.4173(10) 0.5956(2) 0.9777(4) 0.021(2) Uani d 1.00 C
C10 0.4590(10) 0.5491(2) 0.9903(4) 0.023(2) Uani d 1.00 C
C11 0.2750(10) 0.5185(2) 0.9328(4) 0.020(2) Uani d 1.00 C
C12 0.3120(10) 0.4701(2) 0.9415(4) 0.022(2) Uani d 1.00 C
C13 0.1280(10) 0.4422(2) 0.8824(4) 0.022(2) Uani d 1.00 C
C14 -0.0900(10) 0.4598(2) 0.8189(4) 0.027(2) Uani d 1.00 C
C15 -0.1270(10) 0.5067(2) 0.8100(4) 0.025(2) Uani d 1.00 C
C16 -0.3550(10) 0.5235(2) 0.7405(4) 0.032(2) Uani d 1.00 C
C17 -0.9140(10) 0.5772(2) 0.4345(4) 0.028(2) Uani d 1.00 C
C18 -1.1280(10) 0.5928(2) 0.3672(4) 0.032(2) Uani d 1.00 C
C19 0.0540(10) 0.5360(2) 0.8662(4) 0.023(2) Uani d 1.00 C
C20 -1.7210(10) 0.6858(2) 0.1791(4) 0.025(2) Uani d 1.00 C
C21 -1.9440(10) 0.6882(2) 0.1046(4) 0.025(2) Uani d 1.00 C
C22 -2.0820(10) 0.7288(2) 0.0829(4) 0.026(2) Uani d 1.00 C
C23 -2.0020(10) 0.7670(2) 0.1378(4) 0.035(2) Uani d 1.00 C
C24 -1.7780(10) 0.7645(2) 0.2119(4) 0.038(2) Uani d 1.00 C
C25 -1.6370(10) 0.7241(2) 0.2320(4) 0.041(2) Uani d 1.00 C
C26 -2.3210(10) 0.7306(2) 0.0014(4) 0.041(2) Uani d 1.00 C
H1 -1.4375 0.6487 0.2475 0.0395 Uiso calc 1.00 H
H2 -1.0141 0.6975 0.3762 0.0449 Uiso calc 1.00 H
H3 -0.6623 0.6765 0.4949 0.0396 Uiso calc 1.00 H
H4 -0.4366 0.5640 0.5440 0.0453 Uiso calc 1.00 H
H5 -0.3560 0.6147 0.5645 0.0453 Uiso calc 1.00 H
H6 -0.7616 0.5700 0.6564 0.0384 Uiso calc 1.00 H
H7 -0.6585 0.6194 0.6804 0.0384 Uiso calc 1.00 H
H8 0.1754 0.6444 0.9035 0.0281 Uiso calc 1.00 H
H9 0.5384 0.6165 1.0141 0.0260 Uiso calc 1.00 H
H10 0.1522 0.4100 0.8858 0.0267 Uiso calc 1.00 H
H11 -0.2142 0.4396 0.7818 0.0314 Uiso calc 1.00 H
H12 -0.8942 0.5454 0.4472 0.0335 Uiso calc 1.00 H
H13 -1.2494 0.5708 0.3345 0.0379 Uiso calc 1.00 H
H14 -2.0019 0.6614 0.0692 0.0301 Uiso calc 1.00 H
H15 -2.0974 0.7950 0.1251 0.0419 Uiso calc 1.00 H
H16 -1.7229 0.7911 0.2486 0.0449 Uiso calc 1.00 H
H17 -1.4842 0.7228 0.2815 0.0498 Uiso calc 1.00 H
H18 -2.3522 0.7614 -0.0182 0.0485 Uiso calc 1.00 H
H19 -2.2751 0.7131 -0.0517 0.0485 Uiso calc 1.00 H
H20 -2.4799 0.7184 0.0232 0.0485 Uiso calc 1.00 H

loop_
_atom_site_aniso_label
_atom_site_aniso_U_11
_atom_site_aniso_U_22
_atom_site_aniso_U_33
_atom_site_aniso_U_12
_atom_site_aniso_U_13
_atom_site_aniso_U_23
O1 0.042(3) 0.030(3) 0.034(3) 0.006(2) -0.004(2) 0.003(2)
O2 0.030(3) 0.035(3) 0.038(3) 0.000(2) -0.006(2) 0.003(2)
O3 0.045(3) 0.034(3) 0.028(3) 0.007(2) -0.013(2) 0.003(2)
N1 0.033(4) 0.039(3) 0.025(3) 0.010(3) -0.002(3) 0.002(3)
N2 0.020(3) 0.026(3) 0.025(3) 0.007(3) -0.001(2) 0.002(3)
C1 0.049(5) 0.020(4) 0.043(4) 0.004(3) 0.010(4) 0.003(3)
C2 0.036(4) 0.026(4) 0.036(4) -0.003(3) 0.000(3) 0.005(3)
C3 0.019(4) 0.042(4) 0.020(4) 0.004(3) 0.005(3) 0.007(3)
C4 0.034(4) 0.051(4) 0.028(4) 0.001(3) 0.006(3) 0.008(3)
C5 0.029(4) 0.037(4) 0.031(4) 0.004(3) 0.007(3) 0.007(3)
C6 0.036(5) 0.023(4) 0.037(5) 0.008(3) 0.009(4) 0.009(3)
C7 0.028(4) 0.017(4) 0.025(4) -0.005(3) 0.004(3) 0.006(3)
C8 0.022(4) 0.020(4) 0.029(4) 0.007(3) 0.006(3) 0.003(3)
C9 0.016(4) 0.023(4) 0.025(4) -0.006(3) 0.004(3) -0.002(3)
C10 0.022(4) 0.026(4) 0.022(4) -0.003(3) 0.007(3) 0.007(3)
C11 0.016(4) 0.026(4) 0.019(4) 0.003(3) 0.010(3) 0.000(3)
C12 0.020(4) 0.024(4) 0.023(4) 0.003(3) 0.004(3) 0.003(3)
C13 0.028(4) 0.017(3) 0.023(4) -0.001(3) 0.005(3) 0.000(3)
C14 0.023(4) 0.034(4) 0.022(4) -0.005(3) 0.004(3) -0.003(3)
C15 0.030(4) 0.032(4) 0.013(3) 0.004(3) 0.001(3) 0.004(3)
C16 0.034(5) 0.037(4) 0.028(4) -0.006(4) 0.017(3) -0.002(4)
C17 0.028(4) 0.028(4) 0.028(4) 0.004(3) 0.005(3) -0.003(3)
C18 0.038(5) 0.033(4) 0.028(4) 0.004(3) 0.010(3) -0.003(3)
C19 0.022(4) 0.027(4) 0.019(4) -0.001(3) 0.000(3) -0.002(3)
C20 0.019(4) 0.031(4) 0.023(4) 0.003(3) -0.003(3) 0.005(3)
C21 0.028(4) 0.022(3) 0.024(4) -0.004(3) 0.004(3) -0.007(3)
C22 0.029(4) 0.024(4) 0.025(4) 0.005(3) 0.002(3) 0.003(3)
C23 0.042(4) 0.027(4) 0.036(4) 0.020(4) 0.002(3) 0.006(3)
C24 0.048(5) 0.029(4) 0.035(4) -0.003(4) -0.001(3) -0.009(3)
C25 0.057(5) 0.044(4) 0.020(4) -0.003(4) -0.006(3) -0.006(3)
C26 0.040(4) 0.039(4) 0.044(4) -0.001(3) 0.005(3) 0.009(4)

loop_
_atom_type_symbol
_atom_type_description
_atom_type_scat_dispersion_real
_atom_type_scat_dispersion_imag
_atom_type_scat_source
C C 0.018 0.009
;International Tables for Crystallography
(1992, Vol. C, Tables 4.2.6.8 and 6.1.1.1)
;
H H 0.000 0.000
;International Tables for Crystallography
(1992, Vol. C, Table 6.1.1.2)
;
O O 0.049 0.032
;International Tables for Crystallography
(1992, Vol. C, Tables 4.2.6.8 and 6.1.1.1)
;
N N 0.031 0.018
;International Tables for Crystallography
(1992, Vol. C, Tables 4.2.6.8 and 6.1.1.1)
;

loop_
_geom_angle_atom_site_label_1
_geom_angle_atom_site_label_2
_geom_angle_atom_site_label_3
_geom_angle_site_symmetry_1
_geom_angle_site_symmetry_3
_geom_angle
_geom_angle_publ_flag
C20 O3 H1 . . 106.6 no
C1 N1 C18 . . 116.4(4) no
C5 N2 C6 . . 118.6(4) ?
C5 N2 C16 . . 117.1(4) ?
C6 N2 C16 . . 124.0(4) ?
N1 C1 C2 . . 124.2(5) no
N1 C1 H2 . . 117.8 no
C2 C1 H2 . . 118.0 no
C1 C2 C3 . . 120.1(5) no
C1 C2 H3 . . 120.0 no
C3 C2 H3 . . 119.9 no
C2 C3 C4 . . 121.9(5) no
C2 C3 C17 . . 115.6(5) no
C4 C3 C17 . . 122.5(5) no
C3 C4 C5 . . 110.5(4) no
C3 C4 H4 . . 109.0 no
C3 C4 H5 . . 108.8 no
C5 C4 H4 . . 109.5 no
C5 C4 H5 . . 109.4 no
H4 C4 H5 . . 109.7 no
N2 C5 C4 . . 110.0(4) no
N2 C5 H6 . . 109.5 no
N2 C5 H7 . . 109.4 no
C4 C5 H6 . . 109.3 no
C4 C5 H7 . . 109.3 no
H6 C5 H7 . . 109.4 no
O1 C6 N2 . . 118.9(5) ?
O1 C6 C7 . . 123.4(5) ?
N2 C6 C7 . . 117.7(5) ?
C6 C7 C8 . . 120.0(5) ?
C6 C7 C19 . . 120.2(5) ?
C8 C7 C19 . . 119.7(5) ?
C7 C8 C9 . . 121.8(5) ?
C7 C8 H8 . . 119.1 no
C9 C8 H8 . . 119.1 no
C8 C9 C10 . . 120.7(4) ?
C8 C9 H9 . . 119.7 no
C10 C9 H9 . . 119.6 no
C9 C10 C11 . . 118.2(5) ?
C9 C10 C12 . 3_667 122.6(5) no
C11 C10 C12 . 3_667 119.1(5) no
C10 C11 C12 . . 120.4(5) ?
C10 C11 C19 . . 120.3(5) ?
C12 C11 C19 . . 119.3(5) ?
C10 C12 C11 3_667 . 120.4(4) no
C10 C12 C13 3_667 . 122.1(5) no
C11 C12 C13 . . 117.5(4) ?
C12 C13 C14 . . 122.7(5) ?
C12 C13 H10 . . 118.7 no
C14 C13 H10 . . 118.6 no
C13 C14 C15 . . 120.0(5) ?
C13 C14 H11 . . 120.0 no
C15 C14 H11 . . 120.0 no
C14 C15 C16 . . 118.0(5) ?
C14 C15 C19 . . 119.5(5) ?
C16 C15 C19 . . 122.5(5) ?
O2 C16 N2 . . 118.3(5) ?
O2 C16 C15 . . 125.9(5) ?
N2 C16 C15 . . 115.8(5) ?
C3 C17 C18 . . 120.5(5) no
C3 C17 H12 . . 119.6 no
C18 C17 H12 . . 119.9 no
N1 C18 C17 . . 123.3(5) no
N1 C18 H13 . . 118.5 no
C17 C18 H13 . . 118.2 no
C7 C19 C11 . . 119.3(5) ?
C7 C19 C15 . . 119.7(5) ?
C11 C19 C15 . . 121.0(5) ?
O3 C20 C21 . . 117.1(5) no
O3 C20 C25 . . 122.6(4) no
C21 C20 C25 . . 120.3(5) no
C20 C21 C22 . . 121.0(5) no
C20 C21 H14 . . 119.6 no
C22 C21 H14 . . 119.4 no
C21 C22 C23 . . 118.7(5) no
C21 C22 C26 . . 120.0(5) no
C23 C22 C26 . . 121.3(5) no
C22 C23 C24 . . 120.1(5) no
C22 C23 H15 . . 119.9 no
C24 C23 H15 . . 120.0 no
C23 C24 C25 . . 120.9(5) no
C23 C24 H16 . . 119.4 no
C25 C24 H16 . . 119.6 no
C20 C25 C24 . . 118.9(5) no
C20 C25 H17 . . 120.6 no
C24 C25 H17 . . 120.5 no
C22 C26 H18 . . 109.2 no
C22 C26 H19 . . 109.0 no
C22 C26 H20 . . 109.4 no
H18 C26 H19 . . 109.4 no
H18 C26 H20 . . 110.1 no
H19 C26 H20 . . 109.8 no

loop_
_geom_bond_atom_site_label_1
_geom_bond_atom_site_label_2
_geom_bond_site_symmetry_2
_geom_bond_distance
_geom_bond_publ_flag
O1 C6 . 1.223(7) yes
O2 C16 . 1.233(7) yes
O3 C20 . 1.378(6) no
O3 H1 . 0.996 no
N1 C1 . 1.327(7) no
N1 C18 . 1.333(7) no
N2 C5 . 1.493(7) yes
N2 C6 . 1.405(7) yes
N2 C16 . 1.412(7) yes
C1 C2 . 1.390(8) no
C1 H2 . 0.949 no
C2 C3 . 1.382(8) no
C2 H3 . 0.951 no
C3 C4 . 1.507(7) no
C3 C17 . 1.399(7) no
C4 C5 . 1.558(8) no
C4 H4 . 0.948 no
C4 H5 . 0.950 no
C5 H6 . 0.950 no
C5 H7 . 0.951 no
C6 C7 . 1.469(8) yes
C7 C8 . 1.370(7) yes
C7 C19 . 1.406(8) yes
C8 C9 . 1.410(7) yes
C8 H8 . 0.949 no
C9 C10 . 1.384(7) yes
C9 H9 . 0.950 no
C10 C11 . 1.437(7) yes
C10 C12 3_667 1.485(7) yes
C11 C12 . 1.429(8) yes
C11 C19 . 1.425(7) yes
C12 C13 . 1.402(7) yes
C13 C14 . 1.393(7) yes
C13 H10 . 0.951 no
C14 C15 . 1.387(8) yes
C14 H11 . 0.949 no
C15 C16 . 1.465(8) yes
C15 C19 . 1.399(8) yes
C17 C18 . 1.387(7) yes
C17 H12 . 0.950 no
C18 H13 . 0.950 no
C20 C21 . 1.404(7) no
C20 C25 . 1.377(8) no
C21 C22 . 1.380(8) no
C21 H14 . 0.950 no
C22 C23 . 1.382(8) no
C22 C26 . 1.523(7) no
C23 C24 . 1.407(7) no
C23 H15 . 0.950 no
C24 C25 . 1.379(8) no
C24 H16 . 0.950 no
C25 H17 . 0.950 no
C26 H18 . 0.949 no
C26 H19 . 0.952 no
C26 H20 . 0.944 no

loop_
_geom_contact_atom_site_label_1
_geom_contact_atom_site_label_2
_geom_contact_distance
_geom_contact_site_symmetry_2
_geom_contact_publ_flag
O1 C23 3.543(7) 4_765 no
O2 C18 3.246(7) 3_366 no
O3 N1 2.761(5) . ?
O3 C9 3.356(6) 1_354 no
O3 C14 3.401(6) 3_366 no
O3 C18 3.431(6) . ?
N2 C7 3.595(8) 1_455 no
C1 C25 3.454(9) 1_655 no
C1 C20 3.460(8) 1_655 no
C3 C18 3.589(9) 1_655 no
C4 C18 3.463(8) 1_655 no
C5 C7 3.496(8) 1_455 no
C6 C9 3.434(8) 1_455 no
C6 C8 3.592(9) 1_455 no
C10 C14 3.420(8) 3_567 no
C10 C13 3.585(9) 3_567 no
C11 C16 3.438(9) 1_655 no
C11 C12 3.581(9) 3_567 no
C12 C19 3.428(8) 3_567 no
C12 C14 3.597(9) 1_655 no
C14 C18 3.318(8) 3_466 no

loop_
_geom_hbond_atom_site_label_D
_geom_hbond_atom_site_label_H
_geom_hbond_atom_site_label_A
_geom_hbond_distance_DH
_geom_hbond_distance_HA
_geom_hbond_distance_DA
_geom_hbond_angle_DHA
_geom_hbond_publ_flag
O3 H1 N1 1.00 1.80 2.761(5) 161 yes
